data_2205469
loop_
_publ_author_name
'Xiang-Chao Zen'
'Shi-Hai Xu'
'Po-Run Liu'
'Jian Gu'

_publ_section_title
;
 3-(4-Bromo-1<i>H</i>-pyrrole-2-carboxamido)propanoic acid
;
_journal_issue 4
_journal_name_full 'Acta Crystallographica Section E'
_journal_page_first o1076
_journal_page_last o1078
_journal_paper_doi 10.1107/S1600536805008299
_journal_volume 61
_journal_year 2005
_chemical_formula_iupac 'C8 H9 Br N2 O3'
_chemical_formula_moiety 'C8 H9 Br N2 O3'
_chemical_formula_sum 'C8 H9 Br N2 O3'
_chemical_formula_weight 261.07
_chemical_melting_point 430
_chemical_name_systematic
;
3-(4-Bromo-1H-pyrrole-2-carboxamido)propanoic acid
;
_space_group_IT_number 2
_symmetry_cell_setting triclinic
_symmetry_space_group_name_Hall '-P 1'
_symmetry_space_group_name_H-M 'P -1'
_atom_sites_solution_hydrogens geom
_atom_sites_solution_primary direct
_atom_sites_solution_secondary difmap
_audit_creation_method SHELXL-97
_cell_angle_alpha 115.572(6)
_cell_angle_beta 99.093(6)
_cell_angle_gamma 106.548(6)
_cell_formula_units_Z 2
_cell_length_a 7.768(3)
_cell_length_b 8.497(3)
_cell_length_c 9.342(4)
_cell_measurement_reflns_used 946
_cell_measurement_temperature 298(2)
_cell_measurement_theta_max 26.95
_cell_measurement_theta_min 2.89
_cell_volume 504.2(3)
_computing_cell_refinement 'SAINT-Plus (Bruker, 1999)'
_computing_data_collection 'SMART (Bruker, 1999)'
_computing_data_reduction SAINT-Plus
_computing_molecular_graphics SHELXTL
_computing_publication_material SHELXTL
_computing_structure_refinement SHELXTL
_computing_structure_solution 'SHELXTL (Bruker, 1997)'
_diffrn_ambient_temperature 298(2)
_diffrn_measured_fraction_theta_full 0.980
_diffrn_measured_fraction_theta_max 0.980
_diffrn_measurement_device_type 'Bruker SMART 1K CCD area-detector'
_diffrn_measurement_method '\f and \w'
_diffrn_radiation_monochromator graphite
_diffrn_radiation_source 'fine-focus sealed tube'
_diffrn_radiation_type MoK\a
_diffrn_radiation_wavelength 0.71069
_diffrn_reflns_av_R_equivalents 0.0339
_diffrn_reflns_av_sigmaI/netI 0.0439
_diffrn_reflns_limit_h_max 9
_diffrn_reflns_limit_h_min -9
_diffrn_reflns_limit_k_max 10
_diffrn_reflns_limit_k_min -10
_diffrn_reflns_limit_l_max 11
_diffrn_reflns_limit_l_min -11
_diffrn_reflns_number 4276
_diffrn_reflns_theta_full 27.01
_diffrn_reflns_theta_max 27.01
_diffrn_reflns_theta_min 2.56
_diffrn_standards_number 0
_exptl_absorpt_coefficient_mu 4.059
_exptl_absorpt_correction_T_max 0.444
_exptl_absorpt_correction_T_min 0.151
_exptl_absorpt_correction_type multi-scan
_exptl_absorpt_process_details '(SADABS; Sheldrick, 1996)'
_exptl_crystal_colour 'pale yellow'
_exptl_crystal_density_diffrn 1.720
_exptl_crystal_density_meas ?
_exptl_crystal_density_method 'not measured'
_exptl_crystal_description Block
_exptl_crystal_F_000 260
_exptl_crystal_size_max 0.50
_exptl_crystal_size_mid 0.45
_exptl_crystal_size_min 0.20
_refine_diff_density_max 0.700
_refine_diff_density_min -0.858
_refine_ls_extinction_method none
_refine_ls_goodness_of_fit_ref 1.049
_refine_ls_hydrogen_treatment constr
_refine_ls_matrix_type full
_refine_ls_number_parameters 127
_refine_ls_number_reflns 2168
_refine_ls_number_restraints 0
_refine_ls_restrained_S_all 1.049
_refine_ls_R_factor_all 0.0428
_refine_ls_R_factor_gt 0.0384
_refine_ls_shift/su_max 0.000
_refine_ls_shift/su_mean 0.000
_refine_ls_structure_factor_coef Fsqd
_refine_ls_weighting_details 'calc w = 1/[\s^2^(Fo^2^)+(0.0544P)^2^+0.3553P] where P = (Fo^2^+2Fc^2^)/3'
_refine_ls_weighting_scheme calc
_refine_ls_wR_factor_gt 0.1002
_refine_ls_wR_factor_ref 0.1036
_reflns_number_gt 1951
_reflns_number_total 2168
_reflns_threshold_expression I>2\s(I)
_cod_data_source_file cv6470.cif
_cod_data_source_block I
_cod_depositor_comments
;
The following automatic conversions were performed:
'_symmetry_cell_setting' value 'Triclinic' changed to 'triclinic'
according to '/home/saulius/struct/CIF-dictionaries/cif_core.dic'
dictionary named 'cif_core.dic' version 2.4.1 from
2010-06-29.

'_exptl_absorpt_correction_type' value 'Multi-Scan' changed
to 'multi-scan' according to
'/home/saulius/struct/CIF-dictionaries/cif_core.dic' dictionary named
'cif_core.dic' version 2.4.1 from 2010-06-29.

Automatic conversion script
Id: cif_fix_enum 1527 2010-12-29 10:47:43Z saulius 

The following automatic conversions were performed:

'_symmetry_cell_setting' value 'Triclinic' changed to 'triclinic'
according to /home/saulius/struct/CIF-dictionaries/cif_core.dic
dictionary named 'cif_core.dic' version 2.4.1 from
2010-06-29.

'_exptl_absorpt_correction_type' value 'Multi-Scan'
changed to 'multi-scan' according to
/home/saulius/struct/CIF-dictionaries/cif_core.dic dictionary named
'cif_core.dic' version 2.4.1 from 2010-06-29.

Automatic conversion script
Id: cif_fix_values 1715 2011-07-08 13:25:40Z adriana 

The following automatic conversions were performed:

'_exptl_crystal_density_meas' value 'none' was changed to '?' - the
value is perceived as not measured.

Automatic conversion script
Id: cif_fix_values 3008 2015-01-20 13:52:24Z robertas 
;
_cod_database_code 2205469
_cod_database_fobs_code 2205469

loop_
_symmetry_equiv_pos_as_xyz
'x, y, z'
'-x, -y, -z'

loop_
_atom_site_label
_atom_site_fract_x
_atom_site_fract_y
_atom_site_fract_z
_atom_site_U_iso_or_equiv
_atom_site_adp_type
_atom_site_calc_flag
_atom_site_refinement_flags
_atom_site_occupancy
_atom_site_type_symbol
Br1 0.66284(5) 0.37822(5) 0.22181(4) 0.04658(15) Uani d . 1 Br
N1 0.7742(3) 0.4726(4) 0.6926(3) 0.0377(6) Uani d . 1 N
HN1 0.8446 0.5307 0.7956 0.045 Uiso calc R 1 H
N2 0.3472(3) 0.1328(3) 0.6666(3) 0.0342(5) Uani d . 1 N
HN2 0.2758 0.1095 0.5735 0.041 Uiso calc R 1 H
O1 0.6345(3) 0.3000(3) 0.8664(2) 0.0422(5) Uani d . 1 O
O2 -0.0350(3) 0.2836(4) 0.9458(3) 0.0521(6) Uani d . 1 O
H2A -0.1379 0.2820 0.9062 0.078 Uiso calc R 1 H
O3 -0.0858(4) 0.0801(4) 0.6812(3) 0.0672(8) Uani d . 1 O
C1 0.6022(4) 0.3226(4) 0.6223(3) 0.0301(5) Uani d . 1 C
C2 0.5352(4) 0.2695(4) 0.4559(3) 0.0318(6) Uani d . 1 C
H2 0.4211 0.1716 0.3770 0.038 Uiso calc R 1 H
C3 0.6713(4) 0.3910(4) 0.4286(3) 0.0337(6) Uani d . 1 C
C4 0.8170(4) 0.5159(4) 0.5762(4) 0.0398(7) Uani d . 1 C
H4 0.9257 0.6129 0.5933 0.048 Uiso calc R 1 H
C5 0.5290(4) 0.2500(4) 0.7259(3) 0.0298(5) Uani d . 1 C
C6 0.2667(5) 0.0433(5) 0.7561(4) 0.0423(7) Uani d . 1 C
H6A 0.3615 0.0140 0.8086 0.051 Uiso calc R 1 H
H6B 0.1601 -0.0756 0.6760 0.051 Uiso calc R 1 H
C7 0.1997(4) 0.1661(5) 0.8897(4) 0.0422(7) Uani d . 1 C
H7A 0.1905 0.1208 0.9686 0.051 Uiso calc R 1 H
H7B 0.2948 0.2953 0.9510 0.051 Uiso calc R 1 H
C8 0.0119(4) 0.1687(4) 0.8237(4) 0.0370(6) Uani d . 1 C

loop_
_atom_site_aniso_label
_atom_site_aniso_U_11
_atom_site_aniso_U_22
_atom_site_aniso_U_33
_atom_site_aniso_U_12
_atom_site_aniso_U_13
_atom_site_aniso_U_23
Br1 0.0534(2) 0.0686(3) 0.0341(2) 0.03193(18) 0.01959(15) 0.03267(18)
N1 0.0287(11) 0.0455(14) 0.0193(11) 0.0049(10) 0.0040(9) 0.0077(10)
N2 0.0277(11) 0.0385(12) 0.0233(11) 0.0081(10) 0.0056(9) 0.0087(10)
O1 0.0293(10) 0.0706(14) 0.0205(10) 0.0164(10) 0.0066(8) 0.0204(10)
O2 0.0327(11) 0.0742(16) 0.0241(10) 0.0265(11) 0.0005(8) 0.0035(11)
O3 0.0414(13) 0.0868(19) 0.0248(12) 0.0198(13) -0.0051(10) -0.0028(12)
C1 0.0244(12) 0.0388(14) 0.0194(12) 0.0121(11) 0.0065(9) 0.0088(11)
C2 0.0268(12) 0.0395(14) 0.0190(12) 0.0122(11) 0.0033(9) 0.0084(11)
C3 0.0357(14) 0.0440(15) 0.0242(13) 0.0211(12) 0.0124(11) 0.0154(12)
C4 0.0336(14) 0.0413(16) 0.0354(15) 0.0084(12) 0.0145(12) 0.0145(13)
C5 0.0258(12) 0.0371(14) 0.0181(12) 0.0137(11) 0.0067(9) 0.0064(10)
C6 0.0408(16) 0.0404(16) 0.0439(18) 0.0146(13) 0.0212(13) 0.0183(14)
C7 0.0315(14) 0.0599(19) 0.0293(15) 0.0182(14) 0.0110(11) 0.0172(14)
C8 0.0239(12) 0.0454(16) 0.0232(13) 0.0040(11) 0.0054(10) 0.0090(12)

loop_
_atom_type_symbol
_atom_type_description
_atom_type_scat_dispersion_real
_atom_type_scat_dispersion_imag
_atom_type_scat_source
C C 0.0033 0.0016 'International Tables Vol C Tables 4.2.6.8 and 6.1.1.4'
N N 0.0061 0.0033 'International Tables Vol C Tables 4.2.6.8 and 6.1.1.4'
O O 0.0106 0.0060 'International Tables Vol C Tables 4.2.6.8 and 6.1.1.4'
H H 0.0000 0.0000 'International Tables Vol C Tables 4.2.6.8 and 6.1.1.4'
Br Br -0.2901 2.4595 'International Tables Vol C Tables 4.2.6.8 and 6.1.1.4'

loop_
_geom_angle_atom_site_label_1
_geom_angle_atom_site_label_2
_geom_angle_atom_site_label_3
_geom_angle
C4 N1 C1 109.9(2)
C4 N1 HN1 125.0
C1 N1 HN1 125.0
C5 N2 C6 121.3(3)
C5 N2 HN2 119.3
C6 N2 HN2 119.3
C8 O2 H2A 109.5
N1 C1 C2 107.4(2)
N1 C1 C5 119.2(2)
C2 C1 C5 133.4(3)
C1 C2 C3 106.7(2)
C1 C2 H2 126.6
C3 C2 H2 126.6
C4 C3 C2 108.6(3)
C4 C3 Br1 125.5(2)
C2 C3 Br1 125.9(2)
N1 C4 C3 107.4(3)
N1 C4 H4 126.3
C3 C4 H4 126.3
O1 C5 N2 121.8(3)
O1 C5 C1 120.4(2)
N2 C5 C1 117.9(2)
N2 C6 C7 113.3(3)
N2 C6 H6A 108.9
C7 C6 H6A 108.9
N2 C6 H6B 108.9
C7 C6 H6B 108.9
H6A C6 H6B 107.7
C8 C7 C6 114.7(3)
C8 C7 H7A 108.6
C6 C7 H7A 108.6
C8 C7 H7B 108.6
C6 C7 H7B 108.6
H7A C7 H7B 107.6
O3 C8 O2 122.8(3)
O3 C8 C7 125.5(3)
O2 C8 C7 111.7(2)

loop_
_geom_bond_atom_site_label_1
_geom_bond_atom_site_label_2
_geom_bond_distance
Br1 C3 1.877(3)
N1 C4 1.347(4)
N1 C1 1.368(4)
N1 HN1 0.8600
N2 C5 1.330(4)
N2 C6 1.453(4)
N2 HN2 0.8600
O1 C5 1.248(3)
O2 C8 1.327(4)
O2 H2A 0.8200
O3 C8 1.185(4)
C1 C2 1.377(4)
C1 C5 1.459(4)
C2 C3 1.393(4)
C2 H2 0.9300
C3 C4 1.367(4)
C4 H4 0.9300
C6 C7 1.519(4)
C6 H6A 0.9700
C6 H6B 0.9700
C7 C8 1.501(4)
C7 H7A 0.9700
C7 H7B 0.9700

loop_
_geom_hbond_atom_site_label_D
_geom_hbond_atom_site_label_H
_geom_hbond_atom_site_label_A
_geom_hbond_site_symmetry_A
_geom_hbond_distance_DH
_geom_hbond_distance_HA
_geom_hbond_distance_DA
_geom_hbond_angle_DHA
N1 HN1 O2 2_667 0.86 2.18 3.035(2) 171
N2 HN2 O3 2_556 0.86 2.16 2.949(2) 153
O2 H2A O1 1_455 0.82 1.81 2.617(2) 167

loop_
_cod_related_entry_id
_cod_related_entry_database
_cod_related_entry_code
1 ChemSpider 14080984
